data_7061848
loop_
_publ_author_name
'Alwahsh, Manal I.'
'Awwadi, Firas F.'
'Kailani, Mohammed H.'

_publ_section_title
;
 Polymorphism and isomorphism in
 trans-bis(2,5-diiodopyridine)dihalocopper(ii) complexes: theoretical and
 crystallographic studies
;
_journal_issue 39
_journal_name_full 'New Journal of Chemistry'
_journal_page_first 19024
_journal_page_last 19035
_journal_paper_doi 10.1039/D2NJ03373A
_journal_volume 46
_journal_year 2022
_chemical_formula_moiety 'C10 H6 Cl2 Cu I4 N2'
_chemical_formula_sum 'C10 H6 Cl2 Cu I4 N2'
_chemical_formula_weight 796.21
_chemical_name_systematic
; 
 trans-dichloro-bis(2,5-iodopyridine)copper(II)
;
_space_group_IT_number 15
_space_group_name_Hall '-C 2yc'
_space_group_name_H-M_alt 'C 1 2/c 1'
_symmetry_cell_setting monoclinic
_symmetry_space_group_name_H-M 'C 1 2/c 1'
_atom_sites_solution_hydrogens geom
_atom_sites_solution_primary direct
_atom_sites_solution_secondary difmap
_audit_creation_method SHELXL-97
_audit_update_record
;
2020-10-11 deposited with the CCDC.	2022-09-09 downloaded from the CCDC.
;
_cell_angle_alpha 90.00
_cell_angle_beta 91.012(3)
_cell_angle_gamma 90.00
_cell_formula_units_Z 4
_cell_length_a 8.7666(4)
_cell_length_b 13.2248(5)
_cell_length_c 14.7942(5)
_cell_measurement_reflns_used 1555
_cell_measurement_temperature 293(2)
_cell_measurement_theta_max 29.4403
_cell_measurement_theta_min 3.0745
_cell_volume 1714.92(12)
_computing_cell_refinement
;
CrysAlisPro, Agilent Technologies,
Version 1.171.35.11 (release 16-05-2011 CrysAlis171 .NET)
(compiled May 16 2011,17:55:39)
;
_computing_data_collection
;
CrysAlisPro, Agilent Technologies,
Version 1.171.35.11 (release 16-05-2011 CrysAlis171 .NET)
(compiled May 16 2011,17:55:39)
;
_computing_data_reduction
;
CrysAlisPro, Agilent Technologies,
Version 1.171.35.11 (release 16-05-2011 CrysAlis171 .NET)
(compiled May 16 2011,17:55:39)
;
_computing_molecular_graphics 'shelxtl, Bruker,2002'
_computing_publication_material 'shelxtl, Bruker,2002'
_computing_structure_refinement 'shelxtl, Bruker,2002'
_computing_structure_solution 'shelxtl, Bruker,2002'
_diffrn_ambient_temperature 293(2)
_diffrn_detector_area_resol_mean 16.0534
_diffrn_measured_fraction_theta_full 0.999
_diffrn_measured_fraction_theta_max 0.999
_diffrn_measurement_device_type 'Xcalibur, Eos'
_diffrn_measurement_method '\w scans'
_diffrn_radiation_monochromator graphite
_diffrn_radiation_source 'fine-focus sealed tube'
_diffrn_radiation_type MoK\a
_diffrn_radiation_wavelength 0.71073
_diffrn_reflns_av_R_equivalents 0.0272
_diffrn_reflns_av_sigmaI/netI 0.0389
_diffrn_reflns_limit_h_max 10
_diffrn_reflns_limit_h_min -5
_diffrn_reflns_limit_k_max 15
_diffrn_reflns_limit_k_min -16
_diffrn_reflns_limit_l_max 18
_diffrn_reflns_limit_l_min -17
_diffrn_reflns_number 3731
_diffrn_reflns_theta_full 26.30
_diffrn_reflns_theta_max 26.30
_diffrn_reflns_theta_min 3.08
_exptl_absorpt_coefficient_mu 8.773
_exptl_absorpt_correction_T_max 1.00000
_exptl_absorpt_correction_T_min 0.54416
_exptl_absorpt_correction_type multi-scan
_exptl_absorpt_process_details
;
CrysAlisPro, Agilent Technologies,
Version 1.171.35.11 (release 16-05-2011 CrysAlis171 .NET)
(compiled May 16 2011,17:55:39)
Empirical absorption correction using spherical harmonics,
 implemented in SCALE3 ABSPACK scaling algorithm.
;
_exptl_crystal_colour brown
_exptl_crystal_density_diffrn 3.084
_exptl_crystal_density_method 'not measured'
_exptl_crystal_description parallelepiped
_exptl_crystal_F_000 1420
_exptl_crystal_size_max 0.32
_exptl_crystal_size_mid 0.21
_exptl_crystal_size_min 0.11
_refine_diff_density_max 0.669
_refine_diff_density_min -0.752
_refine_diff_density_rms 0.141
_refine_ls_extinction_coef 0.00064(5)
_refine_ls_extinction_expression Fc^*^=kFc[1+0.001xFc^2^\l^3^/sin(2\q)]^-1/4^
_refine_ls_extinction_method SHELXL
_refine_ls_goodness_of_fit_ref 1.040
_refine_ls_hydrogen_treatment constr
_refine_ls_matrix_type full
_refine_ls_number_parameters 88
_refine_ls_number_reflns 1737
_refine_ls_number_restraints 0
_refine_ls_restrained_S_all 1.040
_refine_ls_R_factor_all 0.0367
_refine_ls_R_factor_gt 0.0290
_refine_ls_shift/su_max 0.001
_refine_ls_shift/su_mean 0.000
_refine_ls_structure_factor_coef Fsqd
_refine_ls_weighting_details 'calc w=1/[\s^2^(Fo^2^)+(0.0218P)^2^+0.0000P] where P=(Fo^2^+2Fc^2^)/3'
_refine_ls_weighting_scheme calc
_refine_ls_wR_factor_gt 0.0583
_refine_ls_wR_factor_ref 0.0618
_reflns_number_gt 1483
_reflns_number_total 1737
_reflns_threshold_expression >2sigma(I)
_cod_data_source_file d2nj03373a1.cif
_cod_data_source_block exp1009
_cod_depositor_comments 'Adding full bibliography for 7061847--7061850.cif.'
_cod_database_code 7061848

loop_
_symmetry_equiv_pos_as_xyz
'x, y, z'
'-x, y, -z+1/2'
'x+1/2, y+1/2, z'
'-x+1/2, y+1/2, -z+1/2'
'-x, -y, -z'
'x, -y, z-1/2'
'-x+1/2, -y+1/2, -z'
'x+1/2, -y+1/2, z-1/2'

loop_
_atom_site_label
_atom_site_type_symbol
_atom_site_fract_x
_atom_site_fract_y
_atom_site_fract_z
_atom_site_U_iso_or_equiv
_atom_site_adp_type
_atom_site_occupancy
_atom_site_symmetry_multiplicity
_atom_site_calc_flag
_atom_site_refinement_flags
_atom_site_disorder_assembly
_atom_site_disorder_group
I5 I -0.34686(4) 1.05742(2) 0.39375(2) 0.03746(14) Uani 1 1 d . . .
I2 I -0.65709(5) 1.43299(3) 0.65290(2) 0.04213(14) Uani 1 1 d . . .
Cu1 Cu -0.5000 1.21798(5) 0.7500 0.0245(2) Uani 1 2 d S . .
Cl1 Cl -0.26235(14) 1.15366(10) 0.76173(8) 0.0347(3) Uani 1 1 d . . .
N1 N -0.4919(5) 1.2431(3) 0.6156(2) 0.0248(9) Uani 1 1 d . . .
C6 C -0.4288(6) 1.1717(3) 0.5636(3) 0.0270(11) Uani 1 1 d . . .
H6A H -0.3804 1.1171 0.5914 0.032 Uiso 1 1 calc R . .
C4 C -0.5012(6) 1.2577(3) 0.4287(3) 0.0358(13) Uani 1 1 d . . .
H4A H -0.5044 1.2624 0.3660 0.043 Uiso 1 1 calc R . .
C2 C -0.5598(6) 1.3213(3) 0.5735(3) 0.0266(11) Uani 1 1 d . . .
C3 C -0.5644(7) 1.3316(4) 0.4807(3) 0.0382(14) Uani 1 1 d . . .
H3A H -0.6098 1.3879 0.4539 0.046 Uiso 1 1 calc R . .
C5 C -0.4331(6) 1.1764(3) 0.4706(3) 0.0266(11) Uani 1 1 d . . .

loop_
_atom_site_aniso_label
_atom_site_aniso_U_11
_atom_site_aniso_U_22
_atom_site_aniso_U_33
_atom_site_aniso_U_23
_atom_site_aniso_U_13
_atom_site_aniso_U_12
I5 0.0419(3) 0.0440(2) 0.0267(2) -0.00743(14) 0.00612(16) 0.00736(16)
I2 0.0508(3) 0.0464(2) 0.0293(2) -0.00439(15) 0.00133(18) 0.01878(17)
Cu1 0.0292(5) 0.0297(4) 0.0147(4) 0.000 0.0011(3) 0.000
Cl1 0.0328(8) 0.0463(7) 0.0251(7) -0.0026(5) -0.0007(5) 0.0067(6)
N1 0.026(2) 0.028(2) 0.020(2) -0.0001(17) 0.0002(17) -0.0009(18)
C6 0.032(3) 0.027(2) 0.023(3) 0.0046(19) 0.003(2) 0.004(2)
C4 0.050(4) 0.043(3) 0.014(2) 0.004(2) -0.003(2) 0.008(3)
C2 0.029(3) 0.028(2) 0.022(2) -0.002(2) 0.002(2) 0.002(2)
C3 0.055(4) 0.036(3) 0.024(3) 0.010(2) 0.000(3) 0.016(3)
C5 0.026(3) 0.033(2) 0.020(2) -0.004(2) 0.001(2) -0.002(2)

loop_
_atom_type_symbol
_atom_type_description
_atom_type_scat_dispersion_real
_atom_type_scat_dispersion_imag
_atom_type_scat_source
C C 0.0033 0.0016 'International Tables Vol C Tables 4.2.6.8 and 6.1.1.4'
H H 0.0000 0.0000 'International Tables Vol C Tables 4.2.6.8 and 6.1.1.4'
N N 0.0061 0.0033 'International Tables Vol C Tables 4.2.6.8 and 6.1.1.4'
Cl Cl 0.1484 0.1585 'International Tables Vol C Tables 4.2.6.8 and 6.1.1.4'
Cu Cu 0.3201 1.2651 'International Tables Vol C Tables 4.2.6.8 and 6.1.1.4'
I I -0.4742 1.8119 'International Tables Vol C Tables 4.2.6.8 and 6.1.1.4'

loop_
_geom_angle_atom_site_label_1
_geom_angle_atom_site_label_2
_geom_angle_atom_site_label_3
_geom_angle
_geom_angle_site_symmetry_1
_geom_angle_site_symmetry_3
_geom_angle_publ_flag
N1 Cu1 N1 161.0(2) . 2_456 ?
N1 Cu1 Cl1 92.00(12) . 2_456 ?
N1 Cu1 Cl1 95.13(12) 2_456 2_456 ?
N1 Cu1 Cl1 95.13(12) . . ?
N1 Cu1 Cl1 92.00(12) 2_456 . ?
Cl1 Cu1 Cl1 135.67(8) 2_456 . ?
C2 N1 C6 117.3(4) . . ?
C2 N1 Cu1 124.2(3) . . ?
C6 N1 Cu1 118.1(3) . . ?
N1 C6 C5 122.5(4) . . ?
N1 C6 H6A 118.8 . . ?
C5 C6 H6A 118.8 . . ?
C3 C4 C5 118.9(4) . . ?
C3 C4 H4A 120.6 . . ?
C5 C4 H4A 120.6 . . ?
N1 C2 C3 122.9(4) . . ?
N1 C2 I2 117.9(3) . . ?
C3 C2 I2 119.2(3) . . ?
C4 C3 C2 119.0(4) . . ?
C4 C3 H3A 120.5 . . ?
C2 C3 H3A 120.5 . . ?
C4 C5 C6 119.4(4) . . ?
C4 C5 I5 120.2(3) . . ?
C6 C5 I5 120.4(3) . . ?

loop_
_geom_bond_atom_site_label_1
_geom_bond_atom_site_label_2
_geom_bond_distance
_geom_bond_site_symmetry_2
_geom_bond_publ_flag
I5 C5 2.091(5) . ?
I2 C2 2.079(5) . ?
Cu1 N1 2.018(4) . ?
Cu1 N1 2.018(4) 2_456 ?
Cu1 Cl1 2.2542(13) 2_456 ?
Cu1 Cl1 2.2542(13) . ?
N1 C2 1.342(5) . ?
N1 C6 1.344(6) . ?
C6 C5 1.376(6) . ?
C6 H6A 0.9300 . ?
C4 C3 1.367(7) . ?
C4 C5 1.372(6) . ?
C4 H4A 0.9300 . ?
C2 C3 1.378(6) . ?
C3 H3A 0.9300 . ?

loop_
_geom_torsion_atom_site_label_1
_geom_torsion_atom_site_label_2
_geom_torsion_atom_site_label_3
_geom_torsion_atom_site_label_4
_geom_torsion
_geom_torsion_site_symmetry_1
_geom_torsion_site_symmetry_2
_geom_torsion_site_symmetry_3
_geom_torsion_site_symmetry_4
_geom_torsion_publ_flag
N1 Cu1 N1 C2 -33.8(4) 2_456 . . . ?
Cl1 Cu1 N1 C2 78.4(4) 2_456 . . . ?
Cl1 Cu1 N1 C2 -145.4(4) . . . . ?
N1 Cu1 N1 C6 153.7(4) 2_456 . . . ?
Cl1 Cu1 N1 C6 -94.1(4) 2_456 . . . ?
Cl1 Cu1 N1 C6 42.1(4) . . . . ?
C2 N1 C6 C5 -0.5(7) . . . . ?
Cu1 N1 C6 C5 172.5(4) . . . . ?
C6 N1 C2 C3 -1.2(7) . . . . ?
Cu1 N1 C2 C3 -173.8(4) . . . . ?
C6 N1 C2 I2 -179.7(3) . . . . ?
Cu1 N1 C2 I2 7.8(5) . . . . ?
C5 C4 C3 C2 -1.0(8) . . . . ?
N1 C2 C3 C4 2.0(8) . . . . ?
I2 C2 C3 C4 -179.6(4) . . . . ?
C3 C4 C5 C6 -0.6(8) . . . . ?
C3 C4 C5 I5 176.3(4) . . . . ?
N1 C6 C5 C4 1.4(8) . . . . ?
N1 C6 C5 I5 -175.4(4) . . . . ?
